data_7001591
loop_
_publ_author_name
'Zhang, Congying'
'Zhao, Yang'
'Li, Bin'
'Song, Haibin'
'Xu, Shansheng'
'Wang, Baiquan'

_publ_section_title
;
 The intramolecular sp2 and sp3 C--H bond activation of
 (p-cymene)ruthenium(ii) N-heterocyclic carbene complexes
;
_journal_issue 26
_journal_name_full 'Dalton Transactions'
_journal_page_first 5182
_journal_page_last 5189
_journal_paper_doi 10.1039/b818091a
_journal_year 2009
_chemical_formula_moiety 'C24 H32 Cl2 I2 N2 Ru'
_chemical_formula_sum 'C24 H32 Cl2 I2 N2 Ru'
_chemical_formula_weight 774.29
_chemical_name_systematic
;
?
;
_space_group_IT_number 2
_symmetry_cell_setting triclinic
_symmetry_space_group_name_Hall '-P 1'
_symmetry_space_group_name_H-M 'P -1'
_atom_sites_solution_hydrogens geom
_atom_sites_solution_primary direct
_atom_sites_solution_secondary difmap
_audit_creation_method SHELXL-97
_cell_angle_alpha 67.695(8)
_cell_angle_beta 83.695(10)
_cell_angle_gamma 70.037(7)
_cell_formula_units_Z 2
_cell_length_a 8.8274(17)
_cell_length_b 11.8707(18)
_cell_length_c 14.782(3)
_cell_measurement_reflns_used 4049
_cell_measurement_temperature 113(2)
_cell_measurement_theta_max 27.9
_cell_measurement_theta_min 2.0
_cell_volume 1346.6(4)
_computing_cell_refinement CrystalClear
_computing_data_collection CrystalClear
_computing_data_reduction CrystalClear
_computing_publication_material 'CrystalStructure 3.7.0'
_computing_structure_refinement 'SHELXL-97 (Sheldrick, 1997)'
_computing_structure_solution 'SHELXS-97 (Sheldrick, 1990)'
_diffrn_ambient_temperature 113(2)
_diffrn_detector_area_resol_mean 7.31
_diffrn_measured_fraction_theta_full 0.997
_diffrn_measured_fraction_theta_max 0.997
_diffrn_measurement_device_type 'Rigaku Saturn'
_diffrn_measurement_method \w
_diffrn_radiation_monochromator confocal
_diffrn_radiation_source 'Rotating anode'
_diffrn_radiation_type MoK\a
_diffrn_radiation_wavelength 0.71070
_diffrn_reflns_av_R_equivalents 0.0354
_diffrn_reflns_av_sigmaI/netI 0.0406
_diffrn_reflns_limit_h_max 10
_diffrn_reflns_limit_h_min -10
_diffrn_reflns_limit_k_max 14
_diffrn_reflns_limit_k_min -14
_diffrn_reflns_limit_l_max 17
_diffrn_reflns_limit_l_min -17
_diffrn_reflns_number 12738
_diffrn_reflns_theta_full 25.01
_diffrn_reflns_theta_max 25.01
_diffrn_reflns_theta_min 1.96
_exptl_absorpt_coefficient_mu 3.088
_exptl_absorpt_correction_T_max 0.6379
_exptl_absorpt_correction_T_min 0.6064
_exptl_absorpt_correction_type multi-scan
_exptl_absorpt_process_details 'Jacobson, R. (1998) Private communication'
_exptl_crystal_colour black-red
_exptl_crystal_density_diffrn 1.910
_exptl_crystal_density_method 'not measured'
_exptl_crystal_description prism
_exptl_crystal_F_000 748
_exptl_crystal_size_max 0.18
_exptl_crystal_size_mid 0.16
_exptl_crystal_size_min 0.16
_refine_diff_density_max 0.630
_refine_diff_density_min -0.620
_refine_diff_density_rms 0.102
_refine_ls_extinction_method none
_refine_ls_goodness_of_fit_ref 1.044
_refine_ls_hydrogen_treatment constr
_refine_ls_matrix_type full
_refine_ls_number_parameters 287
_refine_ls_number_reflns 4754
_refine_ls_number_restraints 0
_refine_ls_restrained_S_all 1.044
_refine_ls_R_factor_all 0.0277
_refine_ls_R_factor_gt 0.0233
_refine_ls_shift/su_max 0.001
_refine_ls_shift/su_mean 0.000
_refine_ls_structure_factor_coef Fsqd
_refine_ls_weighting_details 'calc w=1/[\s^2^(Fo^2^)+(0.0246P)^2^+0.0000P] where P=(Fo^2^+2Fc^2^)/3'
_refine_ls_weighting_scheme calc
_refine_ls_wR_factor_gt 0.0551
_refine_ls_wR_factor_ref 0.0568
_reflns_number_gt 4181
_reflns_number_total 4754
_reflns_threshold_expression >2sigma(I)
_cod_data_source_file b818091a.txt
_cod_data_source_block R071206c
_cod_database_code 7001591

loop_
_symmetry_equiv_pos_as_xyz
'x, y, z'
'-x, -y, -z'

loop_
_atom_site_label
_atom_site_type_symbol
_atom_site_fract_x
_atom_site_fract_y
_atom_site_fract_z
_atom_site_U_iso_or_equiv
_atom_site_adp_type
_atom_site_occupancy
_atom_site_symmetry_multiplicity
_atom_site_calc_flag
_atom_site_refinement_flags
_atom_site_disorder_assembly
_atom_site_disorder_group
Ru1 Ru 0.79471(3) 0.46548(2) 0.304171(17) 0.01138(7) Uani 1 1 d . . .
I1 I 0.46887(2) 0.50859(2) 0.298389(15) 0.01744(7) Uani 1 1 d . . .
I2 I 0.83109(3) 0.29377(2) 0.214957(15) 0.01979(7) Uani 1 1 d . . .
N1 N 0.9397(3) 0.5925(3) 0.10711(19) 0.0173(6) Uani 1 1 d . . .
N2 N 0.6926(3) 0.7105(2) 0.10405(18) 0.0154(6) Uani 1 1 d . . .
C1 C 0.9968(4) 0.6590(3) 0.3171(2) 0.0228(8) Uani 1 1 d . . .
H1A H 1.0920 0.6467 0.3528 0.034 Uiso 1 1 calc R . .
H1B H 0.9103 0.7361 0.3191 0.034 Uiso 1 1 calc R . .
H1C H 1.0242 0.6695 0.2490 0.034 Uiso 1 1 calc R . .
C2 C 0.9414(4) 0.5434(3) 0.3640(2) 0.0162(7) Uani 1 1 d . . .
C3 C 1.0384(4) 0.4213(3) 0.3624(2) 0.0175(7) Uani 1 1 d . . .
H3 H 1.1314 0.4165 0.3172 0.021 Uiso 1 1 calc R . .
C4 C 0.9866(4) 0.3129(3) 0.4055(2) 0.0152(7) Uani 1 1 d . . .
H4 H 1.0456 0.2335 0.3909 0.018 Uiso 1 1 calc R . .
C5 C 0.8415(4) 0.3184(3) 0.4591(2) 0.0148(7) Uani 1 1 d . . .
C6 C 0.7473(4) 0.4401(3) 0.4606(2) 0.0148(7) Uani 1 1 d . . .
H6 H 0.6339 0.4521 0.4832 0.018 Uiso 1 1 calc R . .
C7 C 0.7943(4) 0.5515(3) 0.4137(2) 0.0161(7) Uani 1 1 d . . .
H7 H 0.7146 0.6382 0.4060 0.019 Uiso 1 1 calc R . .
C8 C 0.7942(4) 0.1984(3) 0.5061(2) 0.0184(7) Uani 1 1 d . . .
H8 H 0.7916 0.1644 0.4541 0.022 Uiso 1 1 calc R . .
C9 C 0.9208(4) 0.0942(3) 0.5841(2) 0.0271(8) Uani 1 1 d . . .
H9A H 1.0271 0.0772 0.5545 0.041 Uiso 1 1 calc R . .
H9B H 0.8925 0.0150 0.6105 0.041 Uiso 1 1 calc R . .
H9C H 0.9236 0.1241 0.6371 0.041 Uiso 1 1 calc R . .
C10 C 0.6283(4) 0.2224(3) 0.5518(2) 0.0232(8) Uani 1 1 d . . .
H10A H 0.6280 0.2547 0.6038 0.035 Uiso 1 1 calc R . .
H10B H 0.6035 0.1416 0.5794 0.035 Uiso 1 1 calc R . .
H10C H 0.5469 0.2862 0.5015 0.035 Uiso 1 1 calc R . .
C11 C 1.0979(4) 0.4934(3) 0.1297(2) 0.0233(8) Uani 1 1 d . . .
H11A H 1.1678 0.5196 0.1593 0.035 Uiso 1 1 calc R . .
H11B H 1.1459 0.4822 0.0694 0.035 Uiso 1 1 calc R . .
H11C H 1.0864 0.4119 0.1756 0.035 Uiso 1 1 calc R . .
C12 C 0.9129(4) 0.6968(3) 0.0199(2) 0.0213(8) Uani 1 1 d . . .
H12 H 0.9898 0.7131 -0.0293 0.026 Uiso 1 1 calc R . .
C13 C 0.7601(4) 0.7699(3) 0.0173(2) 0.0208(8) Uani 1 1 d . . .
H13 H 0.7070 0.8480 -0.0340 0.025 Uiso 1 1 calc R . .
C14 C 0.8043(4) 0.5983(3) 0.1625(2) 0.0153(7) Uani 1 1 d . . .
C15 C 0.5228(4) 0.7673(3) 0.1170(2) 0.0143(7) Uani 1 1 d . . .
C16 C 0.4142(4) 0.7431(3) 0.0712(2) 0.0197(7) Uani 1 1 d . . .
C17 C 0.2501(4) 0.8058(3) 0.0778(2) 0.0210(8) Uani 1 1 d . . .
H17 H 0.1734 0.7906 0.0476 0.025 Uiso 1 1 calc R . .
C18 C 0.1964(4) 0.8908(3) 0.1281(2) 0.0198(7) Uani 1 1 d . . .
C19 C 0.3093(4) 0.9140(3) 0.1703(2) 0.0185(7) Uani 1 1 d . . .
H19 H 0.2733 0.9717 0.2044 0.022 Uiso 1 1 calc R . .
C20 C 0.4742(4) 0.8552(3) 0.1644(2) 0.0162(7) Uani 1 1 d . . .
C21 C 0.4692(4) 0.6504(3) 0.0180(3) 0.0275(9) Uani 1 1 d . . .
H21A H 0.5363 0.6815 -0.0368 0.041 Uiso 1 1 calc R . .
H21B H 0.3750 0.6442 -0.0067 0.041 Uiso 1 1 calc R . .
H21C H 0.5321 0.5653 0.0631 0.041 Uiso 1 1 calc R . .
C22 C 0.0191(4) 0.9585(3) 0.1341(3) 0.0264(8) Uani 1 1 d . . .
H22A H -0.0115 0.9363 0.2028 0.040 Uiso 1 1 calc R . .
H22B H -0.0428 0.9312 0.1001 0.040 Uiso 1 1 calc R . .
H22C H -0.0037 1.0518 0.1033 0.040 Uiso 1 1 calc R . .
C23 C 0.5945(4) 0.8870(3) 0.2072(2) 0.0239(8) Uani 1 1 d . . .
H23A H 0.5388 0.9621 0.2253 0.036 Uiso 1 1 calc R . .
H23B H 0.6761 0.9063 0.1587 0.036 Uiso 1 1 calc R . .
H23C H 0.6468 0.8133 0.2655 0.036 Uiso 1 1 calc R . .
C24 C 0.4981(5) 0.1558(4) 0.3542(3) 0.0449(11) Uani 1 1 d . . .
H24A H 0.5533 0.2174 0.3133 0.054 Uiso 1 1 calc R . .
H24B H 0.4523 0.1810 0.4106 0.054 Uiso 1 1 calc R . .
Cl1 Cl 0.33903(12) 0.16654(10) 0.28440(8) 0.0406(3) Uani 1 1 d . . .
Cl2 Cl 0.63888(12) 0.00153(10) 0.39711(8) 0.0397(2) Uani 1 1 d . . .

loop_
_atom_site_aniso_label
_atom_site_aniso_U_11
_atom_site_aniso_U_22
_atom_site_aniso_U_33
_atom_site_aniso_U_23
_atom_site_aniso_U_13
_atom_site_aniso_U_12
Ru1 0.01004(14) 0.01332(15) 0.01111(14) -0.00516(11) 0.00118(10) -0.00370(11)
I1 0.01219(12) 0.02055(13) 0.01781(13) -0.00444(10) -0.00051(9) -0.00585(10)
I2 0.02550(13) 0.02066(13) 0.01817(13) -0.01154(10) 0.00534(9) -0.00996(10)
N1 0.0157(15) 0.0200(15) 0.0180(15) -0.0094(13) 0.0036(11) -0.0062(12)
N2 0.0189(15) 0.0139(15) 0.0118(15) -0.0029(12) -0.0007(11) -0.0050(12)
C1 0.0222(19) 0.0236(19) 0.026(2) -0.0082(16) -0.0057(15) -0.0112(16)
C2 0.0157(17) 0.0204(18) 0.0134(17) -0.0052(15) -0.0052(13) -0.0064(15)
C3 0.0132(17) 0.0237(19) 0.0151(17) -0.0076(15) -0.0005(13) -0.0046(15)
C4 0.0129(17) 0.0158(17) 0.0156(17) -0.0061(14) -0.0060(13) -0.0007(14)
C5 0.0181(17) 0.0180(18) 0.0066(16) -0.0040(14) -0.0025(13) -0.0034(14)
C6 0.0155(17) 0.0198(18) 0.0088(16) -0.0047(14) -0.0002(13) -0.0060(14)
C7 0.0161(17) 0.0184(18) 0.0155(17) -0.0097(15) -0.0034(13) -0.0025(14)
C8 0.0237(19) 0.0176(18) 0.0141(18) -0.0033(15) -0.0039(14) -0.0083(15)
C9 0.031(2) 0.020(2) 0.024(2) -0.0008(16) -0.0036(16) -0.0082(17)
C10 0.0248(19) 0.023(2) 0.0194(19) -0.0026(16) 0.0033(15) -0.0111(16)
C11 0.0144(18) 0.029(2) 0.029(2) -0.0144(17) 0.0090(15) -0.0079(16)
C12 0.030(2) 0.024(2) 0.0101(18) -0.0041(15) 0.0061(14) -0.0138(17)
C13 0.028(2) 0.0201(19) 0.0116(17) -0.0007(15) 0.0039(14) -0.0106(16)
C14 0.0165(17) 0.0179(18) 0.0146(17) -0.0081(15) 0.0022(13) -0.0075(15)
C15 0.0137(17) 0.0118(16) 0.0124(17) 0.0000(14) -0.0006(13) -0.0030(14)
C16 0.028(2) 0.0099(17) 0.0173(18) -0.0022(15) -0.0042(14) -0.0029(15)
C17 0.0213(19) 0.0171(18) 0.0193(19) 0.0005(15) -0.0088(14) -0.0051(15)
C18 0.0191(18) 0.0146(18) 0.0176(18) 0.0015(15) 0.0006(14) -0.0043(15)
C19 0.0229(19) 0.0147(18) 0.0141(18) -0.0018(15) 0.0001(14) -0.0054(15)
C20 0.0210(18) 0.0131(17) 0.0112(17) 0.0005(14) -0.0019(13) -0.0065(15)
C21 0.032(2) 0.026(2) 0.030(2) -0.0155(18) -0.0054(17) -0.0077(17)
C22 0.0196(19) 0.024(2) 0.024(2) 0.0017(17) -0.0038(15) -0.0048(16)
C23 0.023(2) 0.025(2) 0.028(2) -0.0151(17) -0.0002(16) -0.0069(16)
C24 0.038(3) 0.040(3) 0.062(3) -0.019(2) -0.001(2) -0.017(2)
Cl1 0.0292(5) 0.0346(6) 0.0598(7) -0.0270(5) -0.0030(5) -0.0002(4)
Cl2 0.0308(6) 0.0426(6) 0.0524(7) -0.0220(5) -0.0050(5) -0.0131(5)

loop_
_atom_type_symbol
_atom_type_description
_atom_type_scat_dispersion_real
_atom_type_scat_dispersion_imag
_atom_type_scat_source
C C 0.0033 0.0016 'International Tables Vol C Tables 4.2.6.8 and 6.1.1.4'
H H 0.0000 0.0000 'International Tables Vol C Tables 4.2.6.8 and 6.1.1.4'
N N 0.0061 0.0033 'International Tables Vol C Tables 4.2.6.8 and 6.1.1.4'
Cl Cl 0.1484 0.1585 'International Tables Vol C Tables 4.2.6.8 and 6.1.1.4'
Ru Ru -1.2594 0.8363 'International Tables Vol C Tables 4.2.6.8 and 6.1.1.4'
I I -0.4742 1.8119 'International Tables Vol C Tables 4.2.6.8 and 6.1.1.4'

loop_
_geom_angle_atom_site_label_1
_geom_angle_atom_site_label_2
_geom_angle_atom_site_label_3
_geom_angle
_geom_angle_site_symmetry_1
_geom_angle_site_symmetry_3
_geom_angle_publ_flag
C14 Ru1 C4 131.12(12) . . ?
C14 Ru1 C7 109.79(12) . . ?
C4 Ru1 C7 78.97(11) . . ?
C14 Ru1 C3 100.60(12) . . ?
C4 Ru1 C3 37.24(11) . . ?
C7 Ru1 C3 66.14(11) . . ?
C14 Ru1 C6 145.20(11) . . ?
C4 Ru1 C6 65.98(11) . . ?
C7 Ru1 C6 37.28(11) . . ?
C3 Ru1 C6 77.75(11) . . ?
C14 Ru1 C2 90.68(11) . . ?
C4 Ru1 C2 67.54(11) . . ?
C7 Ru1 C2 36.97(11) . . ?
C3 Ru1 C2 37.08(11) . . ?
C6 Ru1 C2 66.85(11) . . ?
C14 Ru1 C5 167.50(12) . . ?
C4 Ru1 C5 37.25(11) . . ?
C7 Ru1 C5 67.12(11) . . ?
C3 Ru1 C5 66.95(11) . . ?
C6 Ru1 C5 36.48(11) . . ?
C2 Ru1 C5 79.94(11) . . ?
C14 Ru1 I2 85.68(8) . . ?
C4 Ru1 I2 85.80(8) . . ?
C7 Ru1 I2 163.14(9) . . ?
C3 Ru1 I2 105.37(8) . . ?
C6 Ru1 I2 128.66(8) . . ?
C2 Ru1 I2 140.68(8) . . ?
C5 Ru1 I2 96.32(8) . . ?
C14 Ru1 I1 95.83(8) . . ?
C4 Ru1 I1 131.53(8) . . ?
C7 Ru1 I1 97.91(8) . . ?
C3 Ru1 I1 160.18(8) . . ?
C6 Ru1 I1 82.43(8) . . ?
C2 Ru1 I1 132.55(8) . . ?
C5 Ru1 I1 96.60(8) . . ?
I2 Ru1 I1 86.748(12) . . ?
C14 N1 C12 111.7(3) . . ?
C14 N1 C11 128.4(3) . . ?
C12 N1 C11 119.9(3) . . ?
C14 N2 C13 111.3(3) . . ?
C14 N2 C15 130.6(3) . . ?
C13 N2 C15 117.9(3) . . ?
C2 C1 H1A 109.5 . . ?
C2 C1 H1B 109.5 . . ?
H1A C1 H1B 109.5 . . ?
C2 C1 H1C 109.5 . . ?
H1A C1 H1C 109.5 . . ?
H1B C1 H1C 109.5 . . ?
C7 C2 C3 117.7(3) . . ?
C7 C2 C1 121.5(3) . . ?
C3 C2 C1 120.8(3) . . ?
C7 C2 Ru1 70.72(17) . . ?
C3 C2 Ru1 70.83(17) . . ?
C1 C2 Ru1 131.2(2) . . ?
C4 C3 C2 121.1(3) . . ?
C4 C3 Ru1 70.17(17) . . ?
C2 C3 Ru1 72.09(17) . . ?
C4 C3 H3 118.7 . . ?
C2 C3 H3 118.7 . . ?
Ru1 C3 H3 118.7 . . ?
C3 C4 C5 121.8(3) . . ?
C3 C4 Ru1 72.60(18) . . ?
C5 C4 Ru1 74.34(17) . . ?
C3 C4 H4 118.9 . . ?
C5 C4 H4 118.9 . . ?
Ru1 C4 H4 118.9 . . ?
C6 C5 C4 116.2(3) . . ?
C6 C5 C8 124.2(3) . . ?
C4 C5 C8 119.6(3) . . ?
C6 C5 Ru1 70.15(17) . . ?
C4 C5 Ru1 68.42(17) . . ?
C8 C5 Ru1 129.6(2) . . ?
C5 C6 C7 122.6(3) . . ?
C5 C6 Ru1 73.37(17) . . ?
C7 C6 Ru1 71.01(17) . . ?
C5 C6 H6 118.1 . . ?
C7 C6 H6 118.1 . . ?
Ru1 C6 H6 118.1 . . ?
C2 C7 C6 120.5(3) . . ?
C2 C7 Ru1 72.32(17) . . ?
C6 C7 Ru1 71.71(17) . . ?
C2 C7 H7 119.3 . . ?
C6 C7 H7 119.3 . . ?
Ru1 C7 H7 119.3 . . ?
C5 C8 C10 113.4(3) . . ?
C5 C8 C9 110.5(3) . . ?
C10 C8 C9 109.4(3) . . ?
C5 C8 H8 107.8 . . ?
C10 C8 H8 107.8 . . ?
C9 C8 H8 107.8 . . ?
C8 C9 H9A 109.5 . . ?
C8 C9 H9B 109.5 . . ?
H9A C9 H9B 109.5 . . ?
C8 C9 H9C 109.5 . . ?
H9A C9 H9C 109.5 . . ?
H9B C9 H9C 109.5 . . ?
C8 C10 H10A 109.5 . . ?
C8 C10 H10B 109.5 . . ?
H10A C10 H10B 109.5 . . ?
C8 C10 H10C 109.5 . . ?
H10A C10 H10C 109.5 . . ?
H10B C10 H10C 109.5 . . ?
N1 C11 H11A 109.5 . . ?
N1 C11 H11B 109.5 . . ?
H11A C11 H11B 109.5 . . ?
N1 C11 H11C 109.5 . . ?
H11A C11 H11C 109.5 . . ?
H11B C11 H11C 109.5 . . ?
C13 C12 N1 107.5(3) . . ?
C13 C12 H12 126.2 . . ?
N1 C12 H12 126.2 . . ?
C12 C13 N2 106.9(3) . . ?
C12 C13 H13 126.6 . . ?
N2 C13 H13 126.6 . . ?
N1 C14 N2 102.6(3) . . ?
N1 C14 Ru1 124.5(2) . . ?
N2 C14 Ru1 132.9(2) . . ?
C16 C15 C20 122.7(3) . . ?
C16 C15 N2 117.8(3) . . ?
C20 C15 N2 119.1(3) . . ?
C15 C16 C17 117.6(3) . . ?
C15 C16 C21 121.9(3) . . ?
C17 C16 C21 120.4(3) . . ?
C16 C17 C18 121.3(3) . . ?
C16 C17 H17 119.4 . . ?
C18 C17 H17 119.4 . . ?
C19 C18 C17 118.8(3) . . ?
C19 C18 C22 120.5(3) . . ?
C17 C18 C22 120.7(3) . . ?
C18 C19 C20 122.0(3) . . ?
C18 C19 H19 119.0 . . ?
C20 C19 H19 119.0 . . ?
C19 C20 C15 117.5(3) . . ?
C19 C20 C23 120.7(3) . . ?
C15 C20 C23 121.7(3) . . ?
C16 C21 H21A 109.5 . . ?
C16 C21 H21B 109.5 . . ?
H21A C21 H21B 109.5 . . ?
C16 C21 H21C 109.5 . . ?
H21A C21 H21C 109.5 . . ?
H21B C21 H21C 109.5 . . ?
C18 C22 H22A 109.5 . . ?
C18 C22 H22B 109.5 . . ?
H22A C22 H22B 109.5 . . ?
C18 C22 H22C 109.5 . . ?
H22A C22 H22C 109.5 . . ?
H22B C22 H22C 109.5 . . ?
C20 C23 H23A 109.5 . . ?
C20 C23 H23B 109.5 . . ?
H23A C23 H23B 109.5 . . ?
C20 C23 H23C 109.5 . . ?
H23A C23 H23C 109.5 . . ?
H23B C23 H23C 109.5 . . ?
Cl2 C24 Cl1 112.6(2) . . ?
Cl2 C24 H24A 109.1 . . ?
Cl1 C24 H24A 109.1 . . ?
Cl2 C24 H24B 109.1 . . ?
Cl1 C24 H24B 109.1 . . ?
H24A C24 H24B 107.8 . . ?

loop_
_geom_bond_atom_site_label_1
_geom_bond_atom_site_label_2
_geom_bond_distance
_geom_bond_site_symmetry_2
_geom_bond_publ_flag
Ru1 C14 2.103(3) . ?
Ru1 C4 2.190(3) . ?
Ru1 C7 2.217(3) . ?
Ru1 C3 2.221(3) . ?
Ru1 C6 2.226(3) . ?
Ru1 C2 2.238(3) . ?
Ru1 C5 2.267(3) . ?
Ru1 I2 2.7381(5) . ?
Ru1 I1 2.7492(6) . ?
N1 C14 1.370(4) . ?
N1 C12 1.381(4) . ?
N1 C11 1.459(4) . ?
N2 C14 1.381(4) . ?
N2 C13 1.389(4) . ?
N2 C15 1.444(4) . ?
C1 C2 1.504(4) . ?
C1 H1A 0.9800 . ?
C1 H1B 0.9800 . ?
C1 H1C 0.9800 . ?
C2 C7 1.412(4) . ?
C2 C3 1.418(4) . ?
C3 C4 1.409(4) . ?
C3 H3 1.0000 . ?
C4 C5 1.425(4) . ?
C4 H4 1.0000 . ?
C5 C6 1.407(4) . ?
C5 C8 1.509(4) . ?
C6 C7 1.420(4) . ?
C6 H6 1.0000 . ?
C7 H7 1.0000 . ?
C8 C10 1.524(4) . ?
C8 C9 1.538(4) . ?
C8 H8 1.0000 . ?
C9 H9A 0.9800 . ?
C9 H9B 0.9800 . ?
C9 H9C 0.9800 . ?
C10 H10A 0.9800 . ?
C10 H10B 0.9800 . ?
C10 H10C 0.9800 . ?
C11 H11A 0.9800 . ?
C11 H11B 0.9800 . ?
C11 H11C 0.9800 . ?
C12 C13 1.328(5) . ?
C12 H12 0.9500 . ?
C13 H13 0.9500 . ?
C15 C16 1.392(4) . ?
C15 C20 1.396(4) . ?
C16 C17 1.396(5) . ?
C16 C21 1.507(4) . ?
C17 C18 1.401(5) . ?
C17 H17 0.9500 . ?
C18 C19 1.382(4) . ?
C18 C22 1.505(4) . ?
C19 C20 1.392(4) . ?
C19 H19 0.9500 . ?
C20 C23 1.508(4) . ?
C21 H21A 0.9800 . ?
C21 H21B 0.9800 . ?
C21 H21C 0.9800 . ?
C22 H22A 0.9800 . ?
C22 H22B 0.9800 . ?
C22 H22C 0.9800 . ?
C23 H23A 0.9800 . ?
C23 H23B 0.9800 . ?
C23 H23C 0.9800 . ?
C24 Cl2 1.743(4) . ?
C24 Cl1 1.774(4) . ?
C24 H24A 0.9900 . ?
C24 H24B 0.9900 . ?

loop_
_geom_torsion_atom_site_label_1
_geom_torsion_atom_site_label_2
_geom_torsion_atom_site_label_3
_geom_torsion_atom_site_label_4
_geom_torsion
_geom_torsion_site_symmetry_1
_geom_torsion_site_symmetry_2
_geom_torsion_site_symmetry_3
_geom_torsion_site_symmetry_4
_geom_torsion_publ_flag
C14 Ru1 C2 C7 123.2(2) . . . . ?
C4 Ru1 C2 C7 -101.8(2) . . . . ?
C3 Ru1 C2 C7 -130.0(3) . . . . ?
C6 Ru1 C2 C7 -29.43(19) . . . . ?
C5 Ru1 C2 C7 -65.11(19) . . . . ?
I2 Ru1 C2 C7 -152.80(15) . . . . ?
I1 Ru1 C2 C7 24.6(2) . . . . ?
C14 Ru1 C2 C3 -106.8(2) . . . . ?
C4 Ru1 C2 C3 28.14(18) . . . . ?
C7 Ru1 C2 C3 130.0(3) . . . . ?
C6 Ru1 C2 C3 100.6(2) . . . . ?
C5 Ru1 C2 C3 64.87(19) . . . . ?
I2 Ru1 C2 C3 -22.8(2) . . . . ?
I1 Ru1 C2 C3 154.61(15) . . . . ?
C14 Ru1 C2 C1 7.8(3) . . . . ?
C4 Ru1 C2 C1 142.8(3) . . . . ?
C7 Ru1 C2 C1 -115.4(4) . . . . ?
C3 Ru1 C2 C1 114.6(4) . . . . ?
C6 Ru1 C2 C1 -144.8(3) . . . . ?
C5 Ru1 C2 C1 179.5(3) . . . . ?
I2 Ru1 C2 C1 91.8(3) . . . . ?
I1 Ru1 C2 C1 -90.7(3) . . . . ?
C7 C2 C3 C4 2.4(4) . . . . ?
C1 C2 C3 C4 -179.5(3) . . . . ?
Ru1 C2 C3 C4 -52.3(3) . . . . ?
C7 C2 C3 Ru1 54.8(2) . . . . ?
C1 C2 C3 Ru1 -127.2(3) . . . . ?
C14 Ru1 C3 C4 -149.24(18) . . . . ?
C7 Ru1 C3 C4 103.7(2) . . . . ?
C6 Ru1 C3 C4 66.25(19) . . . . ?
C2 Ru1 C3 C4 133.9(3) . . . . ?
C5 Ru1 C3 C4 29.55(17) . . . . ?
I2 Ru1 C3 C4 -60.85(18) . . . . ?
I1 Ru1 C3 C4 65.2(3) . . . . ?
C14 Ru1 C3 C2 76.8(2) . . . . ?
C4 Ru1 C3 C2 -133.9(3) . . . . ?
C7 Ru1 C3 C2 -30.25(18) . . . . ?
C6 Ru1 C3 C2 -67.67(19) . . . . ?
C5 Ru1 C3 C2 -104.4(2) . . . . ?
I2 Ru1 C3 C2 165.23(16) . . . . ?
I1 Ru1 C3 C2 -68.7(3) . . . . ?
C2 C3 C4 C5 -5.0(5) . . . . ?
Ru1 C3 C4 C5 -58.2(3) . . . . ?
C2 C3 C4 Ru1 53.2(3) . . . . ?
C14 Ru1 C4 C3 41.9(2) . . . . ?
C7 Ru1 C4 C3 -64.88(19) . . . . ?
C6 Ru1 C4 C3 -101.7(2) . . . . ?
C2 Ru1 C4 C3 -28.03(18) . . . . ?
C5 Ru1 C4 C3 -131.4(3) . . . . ?
I2 Ru1 C4 C3 122.39(17) . . . . ?
I1 Ru1 C4 C3 -155.71(15) . . . . ?
C14 Ru1 C4 C5 173.27(17) . . . . ?
C7 Ru1 C4 C5 66.54(18) . . . . ?
C3 Ru1 C4 C5 131.4(3) . . . . ?
C6 Ru1 C4 C5 29.73(17) . . . . ?
C2 Ru1 C4 C5 103.38(19) . . . . ?
I2 Ru1 C4 C5 -106.19(16) . . . . ?
I1 Ru1 C4 C5 -24.3(2) . . . . ?
C3 C4 C5 C6 4.3(4) . . . . ?
Ru1 C4 C5 C6 -53.0(2) . . . . ?
C3 C4 C5 C8 -178.3(3) . . . . ?
Ru1 C4 C5 C8 124.4(3) . . . . ?
C3 C4 C5 Ru1 57.4(3) . . . . ?
C14 Ru1 C5 C6 106.3(5) . . . . ?
C4 Ru1 C5 C6 130.4(3) . . . . ?
C7 Ru1 C5 C6 28.13(18) . . . . ?
C3 Ru1 C5 C6 100.8(2) . . . . ?
C2 Ru1 C5 C6 64.43(19) . . . . ?
I2 Ru1 C5 C6 -155.14(17) . . . . ?
I1 Ru1 C5 C6 -67.70(17) . . . . ?
C14 Ru1 C5 C4 -24.1(6) . . . . ?
C7 Ru1 C5 C4 -102.24(19) . . . . ?
C3 Ru1 C5 C4 -29.55(17) . . . . ?
C6 Ru1 C5 C4 -130.4(3) . . . . ?
C2 Ru1 C5 C4 -65.93(18) . . . . ?
I2 Ru1 C5 C4 74.50(16) . . . . ?
I1 Ru1 C5 C4 161.94(16) . . . . ?
C14 Ru1 C5 C8 -135.3(5) . . . . ?
C4 Ru1 C5 C8 -111.2(3) . . . . ?
C7 Ru1 C5 C8 146.6(3) . . . . ?
C3 Ru1 C5 C8 -140.7(3) . . . . ?
C6 Ru1 C5 C8 118.4(4) . . . . ?
C2 Ru1 C5 C8 -177.1(3) . . . . ?
I2 Ru1 C5 C8 -36.7(3) . . . . ?
I1 Ru1 C5 C8 50.7(3) . . . . ?
C4 C5 C6 C7 -1.4(4) . . . . ?
C8 C5 C6 C7 -178.7(3) . . . . ?
Ru1 C5 C6 C7 -53.6(3) . . . . ?
C4 C5 C6 Ru1 52.2(2) . . . . ?
C8 C5 C6 Ru1 -125.1(3) . . . . ?
C14 Ru1 C6 C5 -158.7(2) . . . . ?
C4 Ru1 C6 C5 -30.33(17) . . . . ?
C7 Ru1 C6 C5 -134.2(3) . . . . ?
C3 Ru1 C6 C5 -67.65(19) . . . . ?
C2 Ru1 C6 C5 -105.0(2) . . . . ?
I2 Ru1 C6 C5 32.3(2) . . . . ?
I1 Ru1 C6 C5 112.00(17) . . . . ?
C14 Ru1 C6 C7 -24.5(3) . . . . ?
C4 Ru1 C6 C7 103.9(2) . . . . ?
C3 Ru1 C6 C7 66.54(19) . . . . ?
C2 Ru1 C6 C7 29.20(18) . . . . ?
C5 Ru1 C6 C7 134.2(3) . . . . ?
I2 Ru1 C6 C7 166.54(14) . . . . ?
I1 Ru1 C6 C7 -113.81(18) . . . . ?
C3 C2 C7 C6 0.4(4) . . . . ?
C1 C2 C7 C6 -177.6(3) . . . . ?
Ru1 C2 C7 C6 55.3(3) . . . . ?
C3 C2 C7 Ru1 -54.8(2) . . . . ?
C1 C2 C7 Ru1 127.1(3) . . . . ?
C5 C6 C7 C2 -0.9(4) . . . . ?
Ru1 C6 C7 C2 -55.5(3) . . . . ?
C5 C6 C7 Ru1 54.6(3) . . . . ?
C14 Ru1 C7 C2 -62.8(2) . . . . ?
C4 Ru1 C7 C2 67.14(19) . . . . ?
C3 Ru1 C7 C2 30.34(18) . . . . ?
C6 Ru1 C7 C2 131.8(3) . . . . ?
C5 Ru1 C7 C2 104.2(2) . . . . ?
I2 Ru1 C7 C2 92.9(3) . . . . ?
I1 Ru1 C7 C2 -161.94(17) . . . . ?
C14 Ru1 C7 C6 165.45(18) . . . . ?
C4 Ru1 C7 C6 -64.62(19) . . . . ?
C3 Ru1 C7 C6 -101.4(2) . . . . ?
C2 Ru1 C7 C6 -131.8(3) . . . . ?
C5 Ru1 C7 C6 -27.56(18) . . . . ?
I2 Ru1 C7 C6 -38.8(4) . . . . ?
I1 Ru1 C7 C6 66.30(18) . . . . ?
C6 C5 C8 C10 3.0(4) . . . . ?
C4 C5 C8 C10 -174.1(3) . . . . ?
Ru1 C5 C8 C10 -88.6(3) . . . . ?
C6 C5 C8 C9 -120.2(3) . . . . ?
C4 C5 C8 C9 62.6(4) . . . . ?
Ru1 C5 C8 C9 148.1(2) . . . . ?
C14 N1 C12 C13 -0.8(4) . . . . ?
C11 N1 C12 C13 178.9(3) . . . . ?
N1 C12 C13 N2 0.4(4) . . . . ?
C14 N2 C13 C12 0.2(4) . . . . ?
C15 N2 C13 C12 -176.3(3) . . . . ?
C12 N1 C14 N2 0.9(3) . . . . ?
C11 N1 C14 N2 -178.8(3) . . . . ?
C12 N1 C14 Ru1 -176.1(2) . . . . ?
C11 N1 C14 Ru1 4.2(4) . . . . ?
C13 N2 C14 N1 -0.6(3) . . . . ?
C15 N2 C14 N1 175.3(3) . . . . ?
C13 N2 C14 Ru1 176.0(2) . . . . ?
C15 N2 C14 Ru1 -8.1(5) . . . . ?
C4 Ru1 C14 N1 10.9(3) . . . . ?
C7 Ru1 C14 N1 103.5(3) . . . . ?
C3 Ru1 C14 N1 35.2(3) . . . . ?
C6 Ru1 C14 N1 118.9(3) . . . . ?
C2 Ru1 C14 N1 71.1(2) . . . . ?
C5 Ru1 C14 N1 30.1(7) . . . . ?
I2 Ru1 C14 N1 -69.7(2) . . . . ?
I1 Ru1 C14 N1 -156.0(2) . . . . ?
C4 Ru1 C14 N2 -165.1(2) . . . . ?
C7 Ru1 C14 N2 -72.5(3) . . . . ?
C3 Ru1 C14 N2 -140.8(3) . . . . ?
C6 Ru1 C14 N2 -57.1(4) . . . . ?
C2 Ru1 C14 N2 -104.9(3) . . . . ?
C5 Ru1 C14 N2 -145.9(4) . . . . ?
I2 Ru1 C14 N2 114.3(3) . . . . ?
I1 Ru1 C14 N2 28.0(3) . . . . ?
C14 N2 C15 C16 -96.3(4) . . . . ?
C13 N2 C15 C16 79.4(4) . . . . ?
C14 N2 C15 C20 91.2(4) . . . . ?
C13 N2 C15 C20 -93.1(3) . . . . ?
C20 C15 C16 C17 -3.1(5) . . . . ?
N2 C15 C16 C17 -175.4(3) . . . . ?
C20 C15 C16 C21 178.4(3) . . . . ?
N2 C15 C16 C21 6.1(5) . . . . ?
C15 C16 C17 C18 0.5(5) . . . . ?
C21 C16 C17 C18 179.0(3) . . . . ?
C16 C17 C18 C19 1.1(5) . . . . ?
C16 C17 C18 C22 179.6(3) . . . . ?
C17 C18 C19 C20 -0.1(5) . . . . ?
C22 C18 C19 C20 -178.6(3) . . . . ?
C18 C19 C20 C15 -2.3(5) . . . . ?
C18 C19 C20 C23 177.2(3) . . . . ?
C16 C15 C20 C19 4.0(5) . . . . ?
N2 C15 C20 C19 176.2(3) . . . . ?
C16 C15 C20 C23 -175.5(3) . . . . ?
N2 C15 C20 C23 -3.3(5) . . . . ?
